data_7203779
loop_
_publ_author_name
'Aragoni, M. Carla'
'Arca, Massimiliano'
'Champness, Neil R.'
'De Pasquale, Monica'
'Devillanova, Francesco A.'
'Isaia, Francesco'
'Lippolis, Vito'
'Oxtoby, Neil S.'
'Wilson, Claire'

_publ_section_title
;
 Synthesis and structural characterisation of coordination polymers
 designed using discrete phosphonodithioato NiII complexes and
 dipyridyl donor ligands
;
_journal_issue 60
_journal_name_full CrystEngComm
_journal_page_first 363
_journal_paper_doi 10.1039/b503597j
_journal_volume 7
_journal_year 2005
_chemical_formula_sum 'C34 H32 N2 Ni O4 P2 S4'
_chemical_formula_weight 781.51
_chemical_name_systematic
;
?
;
_space_group_IT_number 2
_symmetry_cell_setting triclinic
_symmetry_space_group_name_Hall '-P 1'
_symmetry_space_group_name_H-M 'P -1'
_atom_sites_solution_hydrogens geom
_atom_sites_solution_primary direct
_atom_sites_solution_secondary difmap
_audit_creation_method SHELXL-97
_cell_angle_alpha 112.076(2)
_cell_angle_beta 94.424(2)
_cell_angle_gamma 108.021(2)
_cell_formula_units_Z 1
_cell_length_a 8.9890(12)
_cell_length_b 9.8015(13)
_cell_length_c 11.403(2)
_cell_measurement_reflns_used 2555
_cell_measurement_temperature 150(2)
_cell_measurement_theta_max 27.4
_cell_measurement_theta_min 2.4
_cell_volume 863.8(2)
_computing_cell_refinement 'Bruker SAINT version 6.36a (Bruker, 2002)'
_computing_data_collection 'Bruker SMART version 5.624 (Bruker, 2001)'
_computing_data_reduction 'Bruker SAINT; Bruker SHELXTL (Bruker, 2001)'
_computing_molecular_graphics ' ?'
_computing_publication_material 'PLATON (Spek, 2003)'
_computing_structure_refinement 'SHELXL-97 (Sheldrick, 1997)'
_computing_structure_solution 'SHELXS-97 (Sheldrick, 1990)'
_diffrn_ambient_temperature 150(2)
_diffrn_measured_fraction_theta_full 0.974
_diffrn_measured_fraction_theta_max 0.974
_diffrn_measurement_device_type 'Bruker SMART1000 CCD area detector'
_diffrn_measurement_method omega
_diffrn_radiation_monochromator graphite
_diffrn_radiation_source 'normal-focus sealed tube'
_diffrn_radiation_type MoK\a
_diffrn_radiation_wavelength 0.71073
_diffrn_reflns_av_R_equivalents 0.033
_diffrn_reflns_av_sigmaI/netI 0.0493
_diffrn_reflns_limit_h_max 11
_diffrn_reflns_limit_h_min -11
_diffrn_reflns_limit_k_max 11
_diffrn_reflns_limit_k_min -12
_diffrn_reflns_limit_l_max 14
_diffrn_reflns_limit_l_min -14
_diffrn_reflns_number 7912
_diffrn_reflns_theta_full 27.50
_diffrn_reflns_theta_max 27.51
_diffrn_reflns_theta_min 1.98
_diffrn_standards_decay_% 0
_diffrn_standards_number 0
_exptl_absorpt_coefficient_mu 0.938
_exptl_absorpt_correction_T_max 1.000
_exptl_absorpt_correction_T_min 0.894
_exptl_absorpt_correction_type multi-scan
_exptl_absorpt_process_details 'Bruker SADABS v2.03'
_exptl_crystal_colour green
_exptl_crystal_density_diffrn 1.502
_exptl_crystal_density_method 'not measured'
_exptl_crystal_description lath
_exptl_crystal_F_000 404
_exptl_crystal_size_max 0.50
_exptl_crystal_size_mid 0.12
_exptl_crystal_size_min 0.04
_refine_diff_density_max 0.601
_refine_diff_density_min -0.338
_refine_diff_density_rms 0.077
_refine_ls_extinction_method none
_refine_ls_goodness_of_fit_ref 1.072
_refine_ls_hydrogen_treatment 'riding model'
_refine_ls_matrix_type full
_refine_ls_number_parameters 238
_refine_ls_number_reflns 3878
_refine_ls_number_restraints 15
_refine_ls_restrained_S_all 1.099
_refine_ls_R_factor_all 0.0567
_refine_ls_R_factor_gt 0.0370
_refine_ls_shift/su_max 0.004
_refine_ls_shift/su_mean 0.000
_refine_ls_structure_factor_coef Fsqd
_refine_ls_weighting_details 'calc w=1/[\s^2^(Fo^2^)+(0.0341P)^2^+0.5314P] where P=(Fo^2^+2Fc^2^)/3'
_refine_ls_weighting_scheme calc
_refine_ls_wR_factor_gt 0.0814
_refine_ls_wR_factor_ref 0.0908
_reflns_number_gt 3032
_reflns_number_total 3878
_reflns_threshold_expression >2sigma(I)
_cod_data_source_file b503597j.txt
_cod_data_source_block nimppp
_cod_depositor_comments
;
The following automatic conversions were performed:
'_symmetry_cell_setting' value 'Triclinic' changed to 'triclinic'
according to '/home/saulius/struct/CIF-dictionaries/cif_core.dic'
dictionary named 'cif_core.dic' version 2.4.1 from 2010-06-29.

Automatic conversion script
Id: cif_fix_enum 1527 2010-12-29 10:47:43Z saulius 

The following automatic conversions were performed:

'_atom_sites_solution_hydrogens' value 'geometrically placed' was
changed to 'geom'.

Automatic conversion script
Id: cif_fix_values 6452 2018-10-05 10:23:21Z andrius 
;
_cod_database_code 7203779

loop_
_symmetry_equiv_pos_as_xyz
'x, y, z'
'-x, -y, -z'

loop_
_atom_site_label
_atom_site_type_symbol
_atom_site_fract_x
_atom_site_fract_y
_atom_site_fract_z
_atom_site_U_iso_or_equiv
_atom_site_adp_type
_atom_site_occupancy
_atom_site_symmetry_multiplicity
_atom_site_calc_flag
_atom_site_refinement_flags
_atom_site_disorder_assembly
_atom_site_disorder_group
Ni1 Ni 0.0000 0.0000 0.0000 0.01565(12) Uani 1 2 d S . .
S1 S 0.07003(7) -0.23643(8) -0.05848(6) 0.01996(15) Uani 1 1 d . . .
S2 S -0.04851(8) -0.04982(8) 0.19503(6) 0.02168(15) Uani 1 1 d . . .
P1 P 0.01976(8) -0.23313(8) 0.10978(7) 0.01996(16) Uani 1 1 d . . .
O1 O -0.1122(2) -0.3947(2) 0.0942(2) 0.0277(4) Uani 1 1 d . . .
O2 O 0.5697(2) -0.2215(3) 0.4443(2) 0.0400(6) Uani 1 1 d . . .
C1 C 0.1858(3) -0.2312(3) 0.2103(3) 0.0220(6) Uani 1 1 d . . .
C2 C 0.1649(3) -0.3294(3) 0.2748(3) 0.0260(6) Uani 1 1 d . . .
H2A H 0.0609 -0.4009 0.2659 0.031 Uiso 1 1 calc R . .
C3 C 0.2963(3) -0.3222(4) 0.3517(3) 0.0299(6) Uani 1 1 d . . .
H3A H 0.2817 -0.3888 0.3959 0.036 Uiso 1 1 calc R . .
C4 C 0.4493(3) -0.2190(4) 0.3652(3) 0.0310(7) Uani 1 1 d . . .
C5 C 0.4716(4) -0.1212(4) 0.3012(3) 0.0357(7) Uani 1 1 d . . .
H5A H 0.5758 -0.0500 0.3101 0.043 Uiso 1 1 calc R . .
C6 C 0.3395(3) -0.1287(4) 0.2239(3) 0.0320(7) Uani 1 1 d . . .
H6A H 0.3545 -0.0624 0.1794 0.038 Uiso 1 1 calc R . .
C7 C 0.7290(4) -0.1078(5) 0.4684(3) 0.0503(10) Uani 1 1 d . . .
H7A H 0.8038 -0.1218 0.5261 0.075 Uiso 1 1 calc R . .
H7B H 0.7283 -0.0005 0.5094 0.075 Uiso 1 1 calc R . .
H7C H 0.7628 -0.1242 0.3861 0.075 Uiso 1 1 calc R . .
C8 C -0.2752(3) -0.4443(4) 0.0269(3) 0.0329(7) Uani 1 1 d . . .
H8A H -0.3393 -0.5455 0.0266 0.049 Uiso 1 1 calc R . .
H8B H -0.2771 -0.4567 -0.0626 0.049 Uiso 1 1 calc R . .
H8C H -0.3202 -0.3644 0.0709 0.049 Uiso 1 1 calc R . .
N1' N 0.2391(2) 0.1483(2) 0.0983(2) 0.0190(4) Uani 1 1 d . . .
C2' C 0.2705(3) 0.2517(3) 0.2227(3) 0.0244(6) Uani 1 1 d . . .
H2'A H 0.1833 0.2702 0.2592 0.029 Uiso 1 1 calc R . .
C3' C 0.4228(3) 0.3325(3) 0.3001(3) 0.0275(6) Uani 1 1 d . . .
H3'A H 0.4389 0.4041 0.3879 0.033 Uiso 1 1 calc R . .
C4' C 0.5533(3) 0.3085(3) 0.2485(3) 0.0230(6) Uani 1 1 d . A .
C5' C 0.5198(3) 0.2077(3) 0.1168(3) 0.0219(5) Uani 1 1 d . . .
H5'A H 0.6048 0.1919 0.0757 0.026 Uiso 1 1 calc R . .
C6' C 0.3662(3) 0.1325(3) 0.0479(3) 0.0206(5) Uani 1 1 d . . .
H6'A H 0.3472 0.0646 -0.0414 0.025 Uiso 1 1 calc R . .
C7' C 0.7143(3) 0.3796(3) 0.3325(3) 0.0265(6) Uani 1 1 d D . .
C8' C 0.7791(6) 0.5362(6) 0.4227(5) 0.0256(12) Uani 0.50 1 d PD A -1
H8'A H 0.7204 0.6025 0.4253 0.031 Uiso 0.50 1 calc PR A -1
C9' C 0.9251(6) 0.6007(6) 0.5092(5) 0.0269(12) Uani 0.50 1 d PD A -1
H9'A H 0.9687 0.7084 0.5704 0.032 Uiso 0.50 1 calc PR A -1
C10' C 1.0000 0.5000 0.5000 0.0319(10) Uani 1 2 d SD . .
C11' C 0.9495(6) 0.3421(6) 0.4207(5) 0.0258(12) Uani 0.50 1 d PD A -1
H11A H 1.0092 0.2784 0.4239 0.031 Uiso 0.50 1 calc PR A -1
C12' C 0.8023(6) 0.2830(6) 0.3346(5) 0.0228(11) Uani 0.50 1 d PD A -1
H12A H 0.7598 0.1744 0.2756 0.027 Uiso 0.50 1 calc PR A -1
C13' C 0.8364(6) 0.4353(7) 0.3999(5) 0.0295(13) Uani 0.50 1 d P A -2

loop_
_atom_site_aniso_label
_atom_site_aniso_U_11
_atom_site_aniso_U_22
_atom_site_aniso_U_33
_atom_site_aniso_U_23
_atom_site_aniso_U_13
_atom_site_aniso_U_12
Ni1 0.0120(2) 0.0180(2) 0.0156(2) 0.00631(19) 0.00037(17) 0.00530(18)
S1 0.0174(3) 0.0201(3) 0.0210(3) 0.0076(3) 0.0024(3) 0.0069(3)
S2 0.0211(3) 0.0262(4) 0.0195(3) 0.0105(3) 0.0050(3) 0.0098(3)
P1 0.0160(3) 0.0207(3) 0.0237(4) 0.0117(3) 0.0019(3) 0.0051(3)
O1 0.0194(10) 0.0266(10) 0.0398(12) 0.0211(9) 0.0020(8) 0.0040(8)
O2 0.0298(12) 0.0637(16) 0.0384(13) 0.0314(12) 0.0020(10) 0.0213(11)
C1 0.0200(13) 0.0241(14) 0.0255(14) 0.0141(12) 0.0030(11) 0.0088(11)
C2 0.0266(15) 0.0266(15) 0.0273(15) 0.0145(13) 0.0054(12) 0.0090(12)
C3 0.0340(16) 0.0371(17) 0.0298(15) 0.0230(14) 0.0071(13) 0.0164(13)
C4 0.0282(15) 0.0452(18) 0.0245(15) 0.0162(14) 0.0024(12) 0.0187(14)
C5 0.0216(15) 0.0480(19) 0.0401(18) 0.0275(16) 0.0007(13) 0.0064(13)
C6 0.0234(15) 0.0390(17) 0.0385(17) 0.0272(15) -0.0003(13) 0.0059(13)
C7 0.0299(18) 0.086(3) 0.044(2) 0.035(2) 0.0019(15) 0.0237(19)
C8 0.0158(14) 0.0310(16) 0.0431(18) 0.0160(14) -0.0025(13) -0.0011(12)
N1' 0.0150(10) 0.0206(11) 0.0192(11) 0.0078(9) 0.0001(9) 0.0052(9)
C2' 0.0196(13) 0.0281(15) 0.0223(14) 0.0070(12) 0.0039(11) 0.0096(11)
C3' 0.0213(14) 0.0302(15) 0.0218(14) 0.0046(12) -0.0021(11) 0.0072(12)
C4' 0.0181(13) 0.0230(14) 0.0237(14) 0.0091(12) -0.0019(11) 0.0045(11)
C5' 0.0196(13) 0.0221(13) 0.0228(13) 0.0095(11) 0.0058(11) 0.0057(11)
C6' 0.0232(13) 0.0225(14) 0.0190(13) 0.0095(11) 0.0069(11) 0.0105(11)
C7' 0.0194(14) 0.0311(16) 0.0245(14) 0.0095(13) 0.0040(12) 0.0064(12)
C8' 0.023(3) 0.025(3) 0.029(3) 0.010(2) 0.000(2) 0.012(2)
C9' 0.019(3) 0.026(3) 0.023(3) 0.004(2) 0.000(2) 0.002(2)
C10' 0.022(2) 0.040(3) 0.029(2) 0.013(2) 0.0101(18) 0.0062(18)
C11' 0.019(3) 0.035(3) 0.026(3) 0.014(3) 0.004(2) 0.011(2)
C12' 0.027(3) 0.022(3) 0.019(3) 0.007(2) 0.006(2) 0.009(2)
C13' 0.017(3) 0.043(4) 0.023(3) 0.013(3) 0.002(2) 0.005(3)

loop_
_atom_type_symbol
_atom_type_description
_atom_type_scat_dispersion_real
_atom_type_scat_dispersion_imag
_atom_type_scat_source
C C 0.0033 0.0016 'International Tables Vol C Tables 4.2.6.8 and 6.1.1.4'
H H 0.0000 0.0000 'International Tables Vol C Tables 4.2.6.8 and 6.1.1.4'
N N 0.0061 0.0033 'International Tables Vol C Tables 4.2.6.8 and 6.1.1.4'
Ni Ni 0.3393 1.1124 'International Tables Vol C Tables 4.2.6.8 and 6.1.1.4'
O O 0.0106 0.0060 'International Tables Vol C Tables 4.2.6.8 and 6.1.1.4'
P P 0.1023 0.0942 'International Tables Vol C Tables 4.2.6.8 and 6.1.1.4'
S S 0.1246 0.1234 'International Tables Vol C Tables 4.2.6.8 and 6.1.1.4'

loop_
_geom_angle_atom_site_label_1
_geom_angle_atom_site_label_2
_geom_angle_atom_site_label_3
_geom_angle
_geom_angle_site_symmetry_1
_geom_angle_site_symmetry_3
_geom_angle_publ_flag
N1' Ni1 N1' 180.00(16) 2 . ?
N1' Ni1 S1 88.81(6) 2 . ?
N1' Ni1 S1 91.19(6) . . ?
N1' Ni1 S1 91.19(6) 2 2 ?
N1' Ni1 S1 88.81(6) . 2 ?
S1 Ni1 S1 180.00(4) . 2 ?
N1' Ni1 S2 90.30(6) 2 . ?
N1' Ni1 S2 89.70(6) . . ?
S1 Ni1 S2 82.09(2) . . ?
S1 Ni1 S2 97.91(2) 2 . ?
N1' Ni1 S2 89.70(6) 2 2 ?
N1' Ni1 S2 90.30(6) . 2 ?
S1 Ni1 S2 97.91(2) . 2 ?
S1 Ni1 S2 82.09(2) 2 2 ?
S2 Ni1 S2 180.00(3) . 2 ?
P1 S1 Ni1 85.24(3) . . ?
P1 S2 Ni1 84.06(3) . . ?
O1 P1 C1 99.17(11) . . ?
O1 P1 S1 113.09(8) . . ?
C1 P1 S1 111.29(9) . . ?
O1 P1 S2 111.16(8) . . ?
C1 P1 S2 113.39(9) . . ?
S1 P1 S2 108.61(4) . . ?
C8 O1 P1 120.60(17) . . ?
C4 O2 C7 117.4(2) . . ?
C6 C1 C2 119.0(2) . . ?
C6 C1 P1 119.0(2) . . ?
C2 C1 P1 122.0(2) . . ?
C3 C2 C1 119.7(3) . . ?
C2 C3 C4 120.9(3) . . ?
O2 C4 C5 124.3(3) . . ?
O2 C4 C3 115.7(3) . . ?
C5 C4 C3 119.9(3) . . ?
C4 C5 C6 119.1(3) . . ?
C5 C6 C1 121.4(3) . . ?
C2' N1' C6' 116.6(2) . . ?
C2' N1' Ni1 119.78(17) . . ?
C6' N1' Ni1 123.13(17) . . ?
N1' C2' C3' 123.3(2) . . ?
C2' C3' C4' 119.5(3) . . ?
C3' C4' C5' 116.5(2) . . ?
C3' C4' C7' 120.5(2) . . ?
C5' C4' C7' 122.9(2) . . ?
C6' C5' C4' 120.0(2) . . ?
N1' C6' C5' 123.8(2) . . ?
C13' C7' C8' 56.1(4) . . ?
C13' C7' C12' 60.9(4) . . ?
C8' C7' C12' 116.8(4) . . ?
C13' C7' C4' 178.2(4) . . ?
C8' C7' C4' 122.9(3) . . ?
C12' C7' C4' 119.9(3) . . ?
C9' C8' C7' 123.2(4) . . ?
C10' C9' C8' 114.8(4) . . ?
C9' C10' C9' 180.000(3) 2_766 . ?
C9' C10' C11' 51.1(3) 2_766 . ?
C9' C10' C11' 128.9(3) . . ?
C9' C10' C11' 128.9(3) 2_766 2_766 ?
C9' C10' C11' 51.1(3) . 2_766 ?
C11' C10' C11' 180.0(3) . 2_766 ?
C9' C10' C13' 62.8(3) 2_766 2_766 ?
C9' C10' C13' 117.2(3) . 2_766 ?
C11' C10' C13' 113.7(3) . 2_766 ?
C11' C10' C13' 66.3(3) 2_766 2_766 ?
C9' C10' C13' 117.2(3) 2_766 . ?
C9' C10' C13' 62.8(3) . . ?
C11' C10' C13' 66.3(3) . . ?
C11' C10' C13' 113.7(3) 2_766 . ?
C13' C10' C13' 180.000(1) 2_766 . ?
C10' C11' C12' 114.0(4) . . ?
C11' C12' C7' 122.1(4) . . ?
C7' C13' C10' 174.0(5) . . ?

loop_
_geom_bond_atom_site_label_1
_geom_bond_atom_site_label_2
_geom_bond_distance
_geom_bond_site_symmetry_2
_geom_bond_publ_flag
Ni1 N1' 2.112(2) 2 ?
Ni1 N1' 2.112(2) . ?
Ni1 S1 2.4530(7) . ?
Ni1 S1 2.4530(7) 2 ?
Ni1 S2 2.4917(8) . ?
Ni1 S2 2.4917(8) 2 ?
S1 P1 1.9956(10) . ?
S2 P1 2.0027(9) . ?
P1 O1 1.5934(19) . ?
P1 C1 1.801(3) . ?
O1 C8 1.442(3) . ?
O2 C4 1.367(3) . ?
O2 C7 1.445(4) . ?
C1 C6 1.391(4) . ?
C1 C2 1.394(4) . ?
C2 C3 1.382(4) . ?
C3 C4 1.388(4) . ?
C4 C5 1.386(4) . ?
C5 C6 1.389(4) . ?
N1' C2' 1.341(3) . ?
N1' C6' 1.343(3) . ?
C2' C3' 1.378(4) . ?
C3' C4' 1.396(4) . ?
C4' C5' 1.397(4) . ?
C4' C7' 1.469(4) . ?
C5' C6' 1.355(4) . ?
C7' C13' 1.130(6) . ?
C7' C8' 1.386(5) . ?
C7' C12' 1.414(5) . ?
C8' C9' 1.383(5) . ?
C9' C10' 1.335(5) . ?
C10' C9' 1.335(5) 2_766 ?
C10' C11' 1.367(5) . ?
C10' C11' 1.367(5) 2_766 ?
C10' C13' 1.577(5) 2_766 ?
C10' C13' 1.577(5) . ?
C11' C12' 1.396(5) . ?
